data_8101048
loop_
_publ_author_name
'Hussain, M. S.'
'Isab, A. A.'

_publ_section_title
;
Crystal structure of bromotri(phenyl)phosphineselenidegold(I), (C~6~H~7~)
~3~PSeAuBr
;
_journal_issue 3
_journal_name_full 'Zeitschrift f\"ur Kristallographie - New Crystal Structures'
_journal_page_first 479
_journal_page_last 480
_journal_volume 216
_journal_year 2001
_chemical_formula_moiety '[(phenyl)~3~PSe-AuBr]'
_chemical_formula_structural '[(phenyl)3 PSeAuBr]'
_chemical_formula_sum 'C18 H15 Au Br P Se'
_chemical_formula_weight 618.11
_chemical_name_common '[(phenyl)~3~PSe-AuBr]'
_space_group_IT_number 2
_symmetry_cell_setting triclinic
_symmetry_space_group_name_Hall '-P 1'
_symmetry_space_group_name_H-M 'P -1'
_cell_angle_alpha 76.17(3)
_cell_angle_beta 74.97(3)
_cell_angle_gamma 80.39(3)
_cell_formula_units_Z 2
_cell_length_a 9.2700(19)
_cell_length_b 9.3566(19)
_cell_length_c 10.827(2)
_cell_measurement_temperature 298(2)
_cell_volume 875.2(3)
_diffrn_ambient_temperature 298(2)
_exptl_crystal_density_diffrn 2.346
_cod_depositor_comments
;
The following automatic conversions were performed:
'_symmetry_cell_setting' value 'Triclinic' changed to 'triclinic'
according to '/home/saulius/struct/CIF-dictionaries/cif_core.dic'
dictionary named 'cif_core.dic' version 2.4.1 from
2010-06-29.

'_geom_bond_publ_flag' value 'Y' changed to 'y' according to
'/home/saulius/struct/CIF-dictionaries/cif_core.dic' dictionary named
'cif_core.dic' version 2.4.1 from 2010-06-29 (6 times).

Automatic conversion script
Id: cif_fix_enum 1527 2010-12-29 10:47:43Z saulius 
;
_cod_database_code 8101048

loop_
_symmetry_equiv_pos_as_xyz
'x, y, z'
'-x, -y, -z'

loop_
_atom_site_label
_atom_site_type_symbol
_atom_site_fract_x
_atom_site_fract_y
_atom_site_fract_z
_atom_site_U_iso_or_equiv
_atom_site_adp_type
_atom_site_occupancy
_atom_site_calc_flag
_atom_site_refinement_flags
_atom_site_disorder_assembly
_atom_site_disorder_group
Au1 Au 0.34136(12) 0.08825(11) 0.08449(12) 0.0406(4) Uani 1 d . . .
Br1 Br 0.2195(3) -0.0713(3) 0.0114(3) 0.0546(9) Uani 1 d . . .
Se1 Se 0.4549(3) 0.2506(3) 0.1558(3) 0.0390(8) Uani 1 d . . .
P1 P 0.2580(6) 0.3455(6) 0.2877(6) 0.0262(16) Uani 1 d . . .
C1 C 0.204(3) 0.216(3) 0.430(3) 0.040(4) Uani 1 d U . .
C2 C 0.301(3) 0.120(3) 0.494(3) 0.045(4) Uani 1 d U . .
H2A H 0.4011 0.1083 0.4507 0.054 Uiso 1 calc R . .
C3 C 0.261(3) 0.040(3) 0.615(3) 0.047(4) Uani 1 d U . .
H3A H 0.3345 -0.0149 0.6563 0.057 Uiso 1 calc R . .
C4 C 0.114(3) 0.040(3) 0.678(3) 0.046(4) Uani 1 d U . .
H4A H 0.0862 -0.0205 0.7601 0.055 Uiso 1 calc R . .
C5 C 0.005(3) 0.130(3) 0.619(3) 0.044(4) Uani 1 d U . .
H5A H -0.0959 0.1307 0.6606 0.053 Uiso 1 calc R . .
C6 C 0.049(3) 0.215(3) 0.502(3) 0.042(4) Uani 1 d U . .
H6A H -0.0236 0.2785 0.4651 0.050 Uiso 1 calc R . .
C7 C 0.091(3) 0.419(3) 0.225(3) 0.037(3) Uani 1 d U . .
C8 C 0.021(3) 0.321(3) 0.185(3) 0.038(3) Uani 1 d U . .
H8A H 0.0627 0.2234 0.1863 0.046 Uiso 1 calc R . .
C9 C -0.113(3) 0.375(3) 0.143(3) 0.039(3) Uani 1 d U . .
H9A H -0.1673 0.3119 0.1235 0.047 Uiso 1 calc R . .
C10 C -0.163(3) 0.522(3) 0.133(3) 0.043(4) Uani 1 d U . .
H10A H -0.2501 0.5584 0.1027 0.051 Uiso 1 calc R . .
C11 C -0.091(3) 0.617(3) 0.165(3) 0.042(4) Uani 1 d U . .
H11A H -0.1297 0.7160 0.1591 0.051 Uiso 1 calc R . .
C12 C 0.044(3) 0.567(3) 0.208(3) 0.038(3) Uani 1 d U . .
H12A H 0.0987 0.6324 0.2243 0.046 Uiso 1 calc R . .
C13 C 0.324(3) 0.487(3) 0.331(3) 0.033(3) Uani 1 d U . .
C14 C 0.403(3) 0.591(3) 0.234(3) 0.035(4) Uani 1 d U . .
H14A H 0.4254 0.5790 0.1476 0.042 Uiso 1 calc R . .
C15 C 0.453(3) 0.716(3) 0.261(3) 0.038(4) Uani 1 d U . .
H15A H 0.5076 0.7844 0.1967 0.046 Uiso 1 calc R . .
C16 C 0.409(3) 0.724(3) 0.398(3) 0.037(4) Uani 1 d U . .
H16A H 0.4337 0.8051 0.4212 0.045 Uiso 1 calc R . .
C17 C 0.339(3) 0.629(3) 0.488(3) 0.036(4) Uani 1 d U . .
H17A H 0.3215 0.6388 0.5747 0.044 Uiso 1 calc R . .
C18 C 0.288(3) 0.511(3) 0.463(3) 0.034(4) Uani 1 d U . .
H18A H 0.2312 0.4466 0.5301 0.041 Uiso 1 calc R . .

loop_
_atom_site_aniso_label
_atom_site_aniso_U_11
_atom_site_aniso_U_22
_atom_site_aniso_U_33
_atom_site_aniso_U_23
_atom_site_aniso_U_13
_atom_site_aniso_U_12
Au1 0.0431(7) 0.0374(6) 0.0408(8) -0.0065(5) -0.0100(7) -0.0046(4)
Br1 0.0561(19) 0.0555(17) 0.061(2) -0.0216(17) -0.019(2) -0.0087(14)
Se1 0.0265(15) 0.0591(16) 0.0321(18) -0.0107(14) -0.0025(17) -0.0117(12)
P1 0.023(3) 0.025(3) 0.029(4) 0.000(3) -0.007(4) -0.006(2)
C1 0.041(7) 0.035(6) 0.044(10) 0.008(6) -0.021(9) -0.011(6)
C2 0.044(7) 0.040(7) 0.046(10) 0.011(6) -0.017(10) -0.006(6)
C3 0.046(7) 0.041(7) 0.047(10) 0.013(6) -0.015(10) -0.007(6)
C4 0.047(7) 0.039(7) 0.046(10) 0.009(6) -0.015(10) -0.012(6)
C5 0.045(7) 0.038(7) 0.046(10) 0.008(6) -0.015(10) -0.013(6)
C6 0.043(7) 0.036(6) 0.045(10) 0.008(6) -0.017(10) -0.012(6)
C7 0.029(6) 0.050(7) 0.032(8) -0.006(6) -0.011(7) -0.005(5)
C8 0.030(6) 0.052(7) 0.035(8) -0.007(6) -0.011(7) -0.008(5)
C9 0.030(6) 0.055(7) 0.034(8) -0.007(7) -0.011(7) -0.007(5)
C10 0.032(7) 0.057(7) 0.035(8) -0.004(7) -0.008(8) -0.003(5)
C11 0.032(6) 0.056(7) 0.035(8) -0.004(7) -0.008(7) 0.000(5)
C12 0.031(6) 0.051(7) 0.033(8) -0.007(7) -0.010(7) -0.004(5)
C13 0.030(7) 0.036(7) 0.031(9) -0.006(6) -0.007(8) -0.002(5)
C14 0.035(7) 0.037(7) 0.032(9) -0.007(6) -0.004(8) -0.003(5)
C15 0.036(7) 0.036(7) 0.036(9) -0.005(6) -0.002(8) -0.003(5)
C16 0.036(7) 0.035(7) 0.037(9) -0.008(6) -0.001(8) -0.003(5)
C17 0.035(7) 0.037(7) 0.034(9) -0.009(6) -0.001(8) -0.003(5)
C18 0.032(7) 0.037(7) 0.030(9) -0.007(6) -0.005(8) -0.002(5)

loop_
_geom_bond_atom_site_label_1
_geom_bond_atom_site_label_2
_geom_bond_distance
_geom_bond_site_symmetry_2
_geom_bond_publ_flag
Au1 Se1 2.351(2) . y
Au1 Br1 2.393(2) . y
Se1 P1 2.208(7) . y
P1 C1 1.73(3) . y
P1 C13 1.75(2) . y
P1 C7 1.81(2) . y
